data_4115359
loop_
_publ_author_name
'Hsiu-Yi Chao'
'Wei Lu'
'Yanqin Li'
'Michael C. W. Chan'
'Chi-Ming Che'
'Kung-Kai Cheung'
'Nianyong Zhu'

_publ_section_title
;
 Organic Triplet Emissions of Arylacetylide Moieties Harnessed through
 Coordination to [Au(PCy3)]+. Effect of Molecular Structure upon
 Photoluminescent Properties
;
_journal_name_full 'Journal of the American Chemical Society'
_journal_page_first 14696
_journal_page_last 14706
_journal_paper_doi 10.1021/ja0209417
_journal_volume 124
_journal_year 2002
_chemical_formula_moiety 'C28 H38 Au P '
_chemical_formula_sum 'C28 H38 Au P'
_chemical_formula_weight 602.55
_space_group_IT_number 14
_symmetry_cell_setting monoclinic
_symmetry_Int_Tables_number 14
_symmetry_space_group_name_Hall '-P 2ybc'
_symmetry_space_group_name_H-M 'P 1 21/c 1'
_audit_creation_date 'Thu Apr 22 18:47:51 1999'
_audit_creation_method 'from TEXRAY.INF file'
_cell_angle_alpha 90
_cell_angle_beta 93.47(2)
_cell_angle_gamma 90
_cell_formula_units_Z 4
_cell_length_a 12.321(4)
_cell_length_b 16.755(2)
_cell_length_c 12.731(2)
_cell_measurement_reflns_used 25
_cell_measurement_temperature 301.2
_cell_measurement_theta_max 36.2
_cell_measurement_theta_min 28.1
_cell_volume 2623.3(10)
_computing_cell_refinement 'MSC/AFC Diffractometer Control'
_computing_data_collection 'MSC/AFC Diffractometer Control'
_computing_data_reduction teXsan
_computing_publication_material teXsan
_computing_structure_refinement teXsan
_computing_structure_solution 'DIRDIF92 (PATTY)'
_diffrn_ambient_temperature 301.2
_diffrn_measurement_device AFC7R
_diffrn_measurement_method 'omega scans with profile analysis'
_diffrn_orient_matrix_UB_11 0.04206
_diffrn_orient_matrix_UB_12 0.02911
_diffrn_orient_matrix_UB_13 -0.05277
_diffrn_orient_matrix_UB_21 0.06955
_diffrn_orient_matrix_UB_22 -0.01582
_diffrn_orient_matrix_UB_23 0.03904
_diffrn_orient_matrix_UB_31 0.00250
_diffrn_orient_matrix_UB_32 -0.04964
_diffrn_orient_matrix_UB_33 -0.04340
_diffrn_radiation_detector scintillation_counter
_diffrn_radiation_monochromator graphite
_diffrn_radiation_source 'X-ray tube'
_diffrn_radiation_type MoKalpha
_diffrn_radiation_wavelength 0.7107
_diffrn_reflns_av_R_equivalents 0.0243
_diffrn_reflns_limit_h_max 14
_diffrn_reflns_limit_h_min 0
_diffrn_reflns_limit_k_max 19
_diffrn_reflns_limit_k_min 0
_diffrn_reflns_limit_l_max 15
_diffrn_reflns_limit_l_min -15
_diffrn_reflns_number 5051
_diffrn_reflns_theta_max 25.04
_diffrn_standards_decay_% 0.44
_diffrn_standards_interval_count 300
_diffrn_standards_number 3
_exptl_absorpt_coefficient_mu 5.700
_exptl_absorpt_correction_T_max 1.000
_exptl_absorpt_correction_T_min 0.443
_exptl_absorpt_correction_type empirical
_exptl_absorpt_process_details psi-scan
_exptl_crystal_colour colourless
_exptl_crystal_density_diffrn 1.526
_exptl_crystal_density_meas 0.000
_exptl_crystal_description prism
_exptl_crystal_F_000 1200.00
_exptl_crystal_size_max 0.250
_exptl_crystal_size_mid 0.200
_exptl_crystal_size_min 0.100
_refine_diff_density_max 0.57
_refine_diff_density_min -0.57
_refine_ls_extinction_coef 0.81896
_refine_ls_extinction_method Zachariasen_type_2_gaussian_isotropic
_refine_ls_goodness_of_fit_obs 1.178
_refine_ls_hydrogen_treatment noref
_refine_ls_matrix_type full
_refine_ls_number_parameters 271
_refine_ls_number_reflns 3118
_refine_ls_number_restraints 0
_refine_ls_R_factor_obs 0.0233
_refine_ls_shift/esd_max 0.0270
_refine_ls_structure_factor_coef F
_refine_ls_weighting_scheme sigma
_refine_ls_wR_factor_obs 0.0272
_reflns_number_observed 3118
_reflns_number_total 4818
_reflns_observed_criterion 3.00
_cod_data_source_file ja0209417_04.cif
_cod_data_source_block afc824_C28H38P1Au1_10_01_1999_Compound_2
_cod_original_cell_volume 2623.3(9)
_cod_original_sg_symbol_H-M 'P 21/c '
_cod_original_formula_sum 'C28 H38 Au P '
_cod_database_code 4115359

loop_
_symmetry_equiv_pos_as_xyz
'   +x,   +y,   +z'
'   -x,1/2+y,1/2-z'
'   -x,   -y,   -z'
'   +x,1/2-y,1/2+z'

loop_
_atom_site_aniso_label
_atom_site_aniso_U_11
_atom_site_aniso_U_22
_atom_site_aniso_U_33
_atom_site_aniso_U_12
_atom_site_aniso_U_13
_atom_site_aniso_U_23
Au(1) 0.0508(1) 0.0545(1) 0.0465(1) 0.0005(1) -0.00770(8) -0.0015(1)
P(1) 0.0431(8) 0.0458(7) 0.0459(7) 0.0021(6) -0.0054(6) 0.0004(6)
C(1) 0.069(4) 0.062(4) 0.057(3) -0.001(3) -0.001(3) 0.000(3)
C(2) 0.058(4) 0.063(4) 0.056(3) -0.009(3) -0.013(3) 0.004(3)
C(3) 0.058(4) 0.073(4) 0.056(3) -0.006(3) -0.006(3) 0.009(3)
C(4) 0.063(4) 0.076(4) 0.057(3) -0.014(3) -0.009(3) 0.009(3)
C(5) 0.048(3) 0.063(3) 0.052(3) -0.014(3) -0.007(2) 0.009(3)
C(6) 0.071(4) 0.071(4) 0.076(4) 0.002(4) -0.011(3) -0.007(3)
C(7) 0.072(5) 0.065(4) 0.098(5) 0.014(4) -0.025(4) 0.008(4)
C(8) 0.079(5) 0.075(4) 0.067(4) -0.001(4) -0.024(3) 0.011(3)
C(9) 0.076(5) 0.068(4) 0.065(4) -0.005(3) -0.014(3) -0.001(3)
C(10) 0.057(4) 0.055(3) 0.069(4) 0.001(3) -0.006(3) 0.008(3)
C(11) 0.042(3) 0.047(3) 0.063(3) 0.002(2) -0.003(2) 0.000(3)
C(12) 0.072(4) 0.064(4) 0.076(4) -0.005(3) 0.009(3) 0.009(3)
C(13) 0.099(6) 0.063(4) 0.098(5) -0.019(4) 0.017(4) 0.013(4)
C(14) 0.059(4) 0.058(4) 0.144(7) -0.009(3) 0.024(4) -0.001(4)
C(15) 0.074(5) 0.064(4) 0.116(6) -0.016(4) -0.023(4) -0.007(4)
C(16) 0.056(4) 0.060(4) 0.083(4) -0.009(3) -0.013(3) 0.004(3)
C(17) 0.057(3) 0.051(3) 0.046(3) -0.002(3) 0.004(2) 0.003(2)
C(18) 0.049(3) 0.085(4) 0.055(3) 0.005(3) 0.007(3) 0.000(3)
C(19) 0.063(4) 0.090(5) 0.076(4) -0.004(4) 0.021(3) -0.008(4)
C(20) 0.091(5) 0.077(4) 0.068(4) -0.008(4) 0.030(4) -0.010(3)
C(21) 0.121(6) 0.079(5) 0.052(3) 0.011(4) 0.008(4) 0.006(3)
C(22) 0.081(5) 0.075(4) 0.047(3) 0.016(4) -0.008(3) -0.004(3)
C(23) 0.052(3) 0.045(3) 0.065(3) 0.001(3) -0.014(3) -0.002(3)
C(24) 0.082(5) 0.055(4) 0.094(5) 0.006(3) 0.006(4) 0.017(3)
C(25) 0.122(7) 0.066(4) 0.127(7) 0.020(5) 0.002(6) 0.030(5)
C(26) 0.095(6) 0.061(4) 0.135(7) 0.030(4) -0.004(5) 0.000(4)
C(27) 0.071(5) 0.071(4) 0.143(7) 0.020(4) 0.011(5) -0.012(5)
C(28) 0.053(4) 0.053(3) 0.104(5) 0.011(3) 0.008(3) 0.000(3)

loop_
_atom_site_label
_atom_site_fract_x
_atom_site_fract_y
_atom_site_fract_z
_atom_site_U_iso_or_equiv
_atom_site_thermal_displace_type
Au(1) 0.06249(2) 0.34812(1) 0.44901(2) 0.05103(6) Uij
P(1) 0.1668(1) 0.37138(8) 0.6011(1) 0.0452(4) Uij
C(1) -0.0336(5) 0.3366(3) 0.3165(4) 0.063(2) Uij
C(2) -0.0907(5) 0.3365(3) 0.2382(4) 0.060(2) Uij
C(3) -0.1576(5) 0.3387(3) 0.1469(4) 0.062(2) Uij
C(4) -0.2160(5) 0.3426(4) 0.0687(4) 0.066(2) Uij
C(5) -0.2856(4) 0.3481(3) -0.0257(4) 0.055(2) Uij
C(6) -0.3585(5) 0.4105(4) -0.0412(5) 0.073(2) Uij
C(7) -0.4241(6) 0.4147(4) -0.1334(6) 0.079(2) Uij
C(8) -0.4181(6) 0.3575(4) -0.2088(5) 0.075(2) Uij
C(9) -0.3458(5) 0.2964(4) -0.1957(4) 0.070(2) Uij
C(10) -0.2794(5) 0.2911(3) -0.1046(5) 0.061(2) Uij
C(11) 0.2352(4) 0.4692(3) 0.5959(4) 0.051(2) Uij
C(12) 0.2566(5) 0.4955(3) 0.4846(5) 0.070(2) Uij
C(13) 0.2966(6) 0.5817(4) 0.4823(6) 0.086(2) Uij
C(14) 0.3957(6) 0.5935(4) 0.5545(7) 0.086(3) Uij
C(15) 0.3794(6) 0.5661(4) 0.6649(6) 0.086(2) Uij
C(16) 0.3390(5) 0.4797(3) 0.6675(5) 0.067(2) Uij
C(17) 0.0783(4) 0.3750(3) 0.7121(4) 0.051(2) Uij
C(18) -0.0159(5) 0.4308(4) 0.6862(4) 0.063(2) Uij
C(19) -0.0965(5) 0.4310(4) 0.7722(5) 0.076(2) Uij
C(20) -0.0405(6) 0.4513(4) 0.8783(5) 0.078(2) Uij
C(21) 0.0531(6) 0.3945(4) 0.9049(5) 0.084(2) Uij
C(22) 0.1347(5) 0.3961(4) 0.8190(4) 0.068(2) Uij
C(23) 0.2711(4) 0.2943(3) 0.6308(4) 0.055(2) Uij
C(24) 0.2185(6) 0.2155(3) 0.6610(5) 0.077(2) Uij
C(25) 0.3057(7) 0.1505(4) 0.6798(7) 0.105(3) Uij
C(26) 0.3748(7) 0.1405(4) 0.5871(7) 0.097(3) Uij
C(27) 0.4267(6) 0.2178(4) 0.5574(6) 0.095(3) Uij
C(28) 0.3403(5) 0.2829(3) 0.5377(5) 0.070(2) Uij
H(1) -0.3638 0.4502 0.0125 0.0911 Uij
H(2) -0.4748 0.4571 -0.1434 0.0930 Uij
H(3) -0.4636 0.3611 -0.2707 0.0887 Uij
H(4) -0.3401 0.2576 -0.2496 0.0845 Uij
H(5) -0.2294 0.2476 -0.0948 0.0730 Uij
H(6) 0.1851 0.5067 0.6207 0.0636 Uij
H(7) 0.3089 0.4610 0.4570 0.0828 Uij
H(8) 0.1900 0.4912 0.4419 0.0828 Uij
H(9) 0.3150 0.5944 0.4123 0.0991 Uij
H(10) 0.2410 0.6164 0.5023 0.0991 Uij
H(11) 0.4539 0.5645 0.5285 0.0990 Uij
H(12) 0.4126 0.6489 0.5565 0.0990 Uij
H(13) 0.4465 0.5706 0.7044 0.1028 Uij
H(14) 0.3270 0.6001 0.6938 0.1028 Uij
H(15) 0.3247 0.4662 0.7374 0.0812 Uij
H(16) 0.3942 0.4454 0.6436 0.0812 Uij
H(17) 0.0484 0.3228 0.7187 0.0600 Uij
H(18) 0.0113 0.4831 0.6780 0.0739 Uij
H(19) -0.0527 0.4139 0.6220 0.0739 Uij
H(20) -0.1508 0.4702 0.7551 0.0898 Uij
H(21) -0.1294 0.3801 0.7753 0.0898 Uij
H(22) -0.0134 0.5038 0.8762 0.0878 Uij
H(23) -0.0923 0.4470 0.9302 0.0878 Uij
H(24) 0.0865 0.4095 0.9704 0.0955 Uij
H(25) 0.0239 0.3417 0.9100 0.0955 Uij
H(26) 0.1911 0.3588 0.8372 0.0797 Uij
H(27) 0.1654 0.4483 0.8167 0.0797 Uij
H(28) 0.3173 0.3122 0.6891 0.0646 Uij
H(29) 0.1821 0.2236 0.7248 0.0928 Uij
H(30) 0.1678 0.1996 0.6071 0.0928 Uij
H(31) 0.3523 0.1647 0.7400 0.1202 Uij
H(32) 0.2714 0.1013 0.6933 0.1202 Uij
H(33) 0.4293 0.1029 0.6056 0.1096 Uij
H(34) 0.3286 0.1217 0.5305 0.1096 Uij
H(35) 0.4788 0.2342 0.6092 0.1075 Uij
H(36) 0.4622 0.2090 0.4921 0.1075 Uij
H(37) 0.2942 0.2692 0.4777 0.0825 Uij
H(38) 0.3761 0.3322 0.5240 0.0825 Uij

loop_
_atom_type_symbol
_atom_type_oxidation_number
_atom_type_number_in_cell
_atom_type_scat_dispersion_real
_atom_type_scat_dispersion_imag
_atom_type_scat_source
C 0 112 0.003 0.002 'International Tables'
H 0 152 0.000 0.000 'International Tables'
P 0 4 0.102 0.094 'International Tables'
Au 0 4 -2.013 8.802 'International Tables'

loop_
_geom_angle_atom_site_label_1
_geom_angle_atom_site_label_2
_geom_angle_atom_site_label_3
_geom_angle
_geom_angle_publ_flag
P(1) Au(1) C(1) 175.4(2) yes
Au(1) P(1) C(11) 110.8(2) yes
Au(1) P(1) C(17) 109.1(2) yes
Au(1) P(1) C(23) 113.7(2) yes
C(11) P(1) C(17) 106.9(2) yes
C(11) P(1) C(23) 108.3(2) yes
C(17) P(1) C(23) 107.7(3) yes
Au(1) C(1) C(2) 174.5(5) yes
C(1) C(2) C(3) 178.4(7) yes
C(2) C(3) C(4) 178.3(7) yes
C(3) C(4) C(5) 179.4(6) yes
C(4) C(5) C(6) 121.1(6) yes
C(4) C(5) C(10) 120.3(5) yes
C(6) C(5) C(10) 118.6(5) yes
C(5) C(6) C(7) 120.0(6) yes
C(6) C(7) C(8) 120.5(6) yes
C(7) C(8) C(9) 120.4(6) yes
C(8) C(9) C(10) 120.1(6) yes
C(5) C(10) C(9) 120.4(5) yes
P(1) C(11) C(12) 113.2(4) yes
P(1) C(11) C(16) 116.5(4) yes
C(12) C(11) C(16) 109.6(5) yes
C(11) C(12) C(13) 111.4(5) yes
C(12) C(13) C(14) 111.5(6) yes
C(13) C(14) C(15) 112.5(6) yes
C(14) C(15) C(16) 111.8(6) yes
C(11) C(16) C(15) 110.8(5) yes
P(1) C(17) C(18) 109.7(3) yes
P(1) C(17) C(22) 115.6(4) yes
C(18) C(17) C(22) 110.7(4) yes
C(17) C(18) C(19) 111.8(5) yes
C(18) C(19) C(20) 111.1(5) yes
C(19) C(20) C(21) 110.9(5) yes
C(20) C(21) C(22) 110.7(5) yes
C(17) C(22) C(21) 110.4(5) yes
P(1) C(23) C(24) 110.8(4) yes
P(1) C(23) C(28) 110.3(4) yes
C(24) C(23) C(28) 110.8(5) yes
C(23) C(24) C(25) 110.4(6) yes
C(24) C(25) C(26) 112.3(6) yes
C(25) C(26) C(27) 111.7(6) yes
C(26) C(27) C(28) 110.6(6) yes
C(23) C(28) C(27) 112.3(5) yes

loop_
_geom_bond_atom_site_label_1
_geom_bond_atom_site_label_2
_geom_bond_distance
_geom_bond_publ_flag
Au(1) P(1) 2.292(1) yes
Au(1) C(1) 2.010(6) yes
P(1) C(11) 1.847(5) yes
P(1) C(17) 1.837(5) yes
P(1) C(23) 1.844(5) yes
C(1) C(2) 1.185(7) yes
C(2) C(3) 1.383(7) yes
C(3) C(4) 1.196(7) yes
C(4) C(5) 1.436(7) yes
C(5) C(6) 1.385(8) yes
C(5) C(10) 1.392(7) yes
C(6) C(7) 1.386(8) yes
C(7) C(8) 1.362(8) yes
C(8) C(9) 1.360(8) yes
C(9) C(10) 1.381(7) yes
C(11) C(12) 1.522(7) yes
C(11) C(16) 1.534(7) yes
C(12) C(13) 1.527(8) yes
C(13) C(14) 1.497(10) yes
C(14) C(15) 1.504(9) yes
C(15) C(16) 1.533(8) yes
C(17) C(18) 1.511(7) yes
C(17) C(22) 1.531(7) yes
C(18) C(19) 1.521(7) yes
C(19) C(20) 1.518(8) yes
C(20) C(21) 1.517(9) yes
C(21) C(22) 1.530(8) yes
C(23) C(24) 1.531(7) yes
C(23) C(28) 1.514(8) yes
C(24) C(25) 1.538(9) yes
C(25) C(26) 1.51(1) yes
C(26) C(27) 1.503(10) yes
C(27) C(28) 1.534(8) yes
